data_2008256
loop_
_publ_author_name
'Farrugia, Louis J.'
'Watson, Ian M.'

_publ_section_title
(1,1,1,5,5,5-Hexafluoro-2,4-pentanedionato-<i>O</i>,<i>O</i>')(1,4,7,10,13-pentaoxapentadecane-\k^5^<i>O</i>)sodium
_journal_issue 3
_journal_name_full 'Acta Crystallographica Section C'
_journal_page_first 326
_journal_page_last 328
_journal_paper_doi 10.1107/S0108270198013031
_journal_volume 55
_journal_year 1999
_chemical_formula_iupac '[Na (C5 H F6 O2) (C10 H20 O5)]'
_chemical_formula_moiety 'C15 H21 F6 NA O7'
_chemical_formula_sum 'C15 H21 F6 Na O7'
_chemical_formula_weight 450.31
_space_group_IT_number 2
_symmetry_cell_setting triclinic
_symmetry_space_group_name_Hall '-P 1'
_symmetry_space_group_name_H-M 'P -1'
_audit_creation_method 'WinGX routine CIF_UPDATE'
_cell_angle_alpha 89.657(4)
_cell_angle_beta 73.646(7)
_cell_angle_gamma 82.804(5)
_cell_formula_units_Z 2
_cell_length_a 8.7931(5)
_cell_length_b 9.2891(4)
_cell_length_c 13.2423(9)
_cell_measurement_reflns_used 25
_cell_measurement_temperature 291(2)
_cell_measurement_theta_max 19.9
_cell_measurement_theta_min 18.1
_cell_volume 1029.21(11)
_computing_cell_refinement 'CAD-4 EXPRESS'
_computing_data_collection 'CAD-4 EXPRESS (Enraf Nonius, 1992)'
_computing_data_reduction 'XCAD4 (Harms & Wocadlo, 1995)'
_computing_molecular_graphics 'Ortep-3 for Windows (Farrugia, 1997)'
_computing_publication_material 'WinGX  (Farrugia, 1998)'
_computing_structure_refinement 'SHELXL97-2 (Sheldrick, 1997)'
_computing_structure_solution 'SIR92 (Altomare et al., 1993)'
_diffrn_measured_fraction_theta_full 0.999
_diffrn_measured_fraction_theta_max 0.999
_diffrn_measurement_device_type 'Enraf Nonius Turbo-CAD-4'
_diffrn_measurement_method 'non-profiled \w/2\q'
_diffrn_radiation_type MoK\a
_diffrn_radiation_wavelength 0.71073
_diffrn_reflns_av_R_equivalents 0.0117
_diffrn_reflns_limit_h_max 10
_diffrn_reflns_limit_h_min -1
_diffrn_reflns_limit_k_max 11
_diffrn_reflns_limit_k_min -11
_diffrn_reflns_limit_l_max 16
_diffrn_reflns_limit_l_min -16
_diffrn_reflns_number 4868
_diffrn_reflns_theta_full 25.98
_diffrn_reflns_theta_max 25.98
_diffrn_reflns_theta_min 2.43
_diffrn_standards_decay_% 2
_diffrn_standards_interval_time 120
_diffrn_standards_number 6
_exptl_absorpt_coefficient_mu 0.163
_exptl_absorpt_correction_type none
_exptl_crystal_colour colourless
_exptl_crystal_density_diffrn 1.453
_exptl_crystal_density_method 'not measured'
_exptl_crystal_description prism
_exptl_crystal_F_000 464
_exptl_crystal_size_max 0.50
_exptl_crystal_size_mid 0.40
_exptl_crystal_size_min 0.37
_refine_diff_density_max 0.291
_refine_diff_density_min -0.198
_refine_ls_extinction_coef 0.038(5)
_refine_ls_extinction_method SHELXL97-2
_refine_ls_goodness_of_fit_ref 1.045
_refine_ls_hydrogen_treatment constr
_refine_ls_matrix_type full
_refine_ls_number_parameters 320
_refine_ls_number_reflns 4034
_refine_ls_number_restraints 0
_refine_ls_restrained_S_all 1.045
_refine_ls_R_factor_gt 0.055
_refine_ls_shift/su_max 0.002
_refine_ls_structure_factor_coef Fsqd
_refine_ls_weighting_details 'w = 1/[\s^2^(Fo^2^)+(0.0814P)^2^+0.3711P] where P = (Fo^2^+2Fc^2^)/3'
_refine_ls_weighting_scheme calc
_refine_ls_wR_factor_ref 0.175
_reflns_number_gt 2771
_reflns_number_total 4034
_reflns_threshold_expression I>2\s(I)
_cod_data_source_file gd1004.cif
_cod_data_source_block imw1
_cod_depositor_comments
;
The following automatic conversions were performed:
'_symmetry_cell_setting' value 'Triclinic' changed to 'triclinic'
according to '/home/saulius/struct/CIF-dictionaries/cif_core.dic'
dictionary named 'cif_core.dic' version 2.4.1 from 2010-06-29.

Automatic conversion script
Id: cif_fix_enum 1527 2010-12-29 10:47:43Z saulius 

The following automatic conversions were performed:

'_refine_ls_weighting_scheme' value 'calc w =
1/[\s^2^(Fo^2^)+(0.0814P)^2^+0.3711P] where P = (Fo^2^+2Fc^2^)/3' was
changed to 'calc'. New tag '_refine_ls_weighting_details' was
created. The value of the new tag was set to 'w =
1/[\s^2^(Fo^2^)+(0.0814P)^2^+0.3711P] where P = (Fo^2^+2Fc^2^)/3'.

Automatic conversion script
Id: cif_fix_values 3143 2015-03-26 13:38:13Z robertas 
;
_cod_original_cell_volume 1029.21(10)
_cod_database_code 2008256
_cod_database_fobs_code 2008256

loop_
_symmetry_equiv_pos_as_xyz
'x, y, z'
'-x, -y, -z'

loop_
_atom_site_label
_atom_site_fract_x
_atom_site_fract_y
_atom_site_fract_z
_atom_site_U_iso_or_equiv
_atom_site_adp_type
_atom_site_calc_flag
_atom_site_refinement_flags
_atom_site_occupancy
_atom_site_disorder_assembly
_atom_site_disorder_group
_atom_site_type_symbol
C1 0.5308(4) 0.9065(3) 0.7133(3) 0.0861(9) Uani d . 1 . . C
C2 0.6400(3) 0.7738(2) 0.73250(19) 0.0628(6) Uani d . 1 . . C
C3 0.7502(3) 0.8003(2) 0.78510(18) 0.0604(6) Uani d . 1 . . C
H3 0.7583 0.9003 0.798 0.084(8) Uiso d R 1 . . H
C4 0.8574(3) 0.6918(2) 0.80769(18) 0.0595(6) Uani d . 1 . . C
C5 0.9701(4) 0.7386(3) 0.8676(3) 0.0805(8) Uani d . 1 . . C
C11 0.4974(5) 0.3269(4) 0.5664(3) 0.1036(12) Uani d . 1 . . C
H11A 0.4927 0.2239 0.5765 0.124 Uiso calc R 1 . . H
H11B 0.4634 0.3537 0.5045 0.124 Uiso calc R 1 . . H
C12 0.7697(7) 0.2615(5) 0.4844(3) 0.1275(16) Uani d . 1 . . C
H12A 0.7525 0.2644 0.4151 0.153 Uiso calc R 1 . . H
H12B 0.7632 0.1635 0.5095 0.153 Uiso calc R 1 . . H
C13 0.9281(6) 0.3046(5) 0.4790(3) 0.1349(17) Uani d . 1 . . C
H13A 1.0106 0.2384 0.431 0.162 Uiso calc R 1 . . H
H13B 0.9342 0.4012 0.4512 0.162 Uiso calc R 1 . . H
C14 1.0259(5) 0.1742(5) 0.6097(5) 0.1352(16) Uani d . 1 . . C
H14A 1.1346 0.1521 0.5649 0.162 Uiso calc R 1 . . H
H14B 0.9662 0.0971 0.5997 0.162 Uiso calc R 1 . . H
C15 1.0264(5) 0.1825(5) 0.7215(5) 0.1352(17) Uani d . 1 . . C
H15A 1.0836 0.0943 0.7394 0.162 Uiso calc R 1 . . H
H15B 1.0788 0.2641 0.7334 0.162 Uiso calc R 1 . . H
C16 0.8369(7) 0.2333(4) 0.8918(4) 0.1290(17) Uani d . 1 . . C
H16A 0.8749 0.325 0.8997 0.155 Uiso calc R 1 . . H
H16B 0.8962 0.1584 0.9222 0.155 Uiso calc R 1 . . H
C17 0.6657(8) 0.2424(4) 0.9460(3) 0.1310(18) Uani d . 1 . . C
H17A 0.6281 0.1503 0.9387 0.157 Uiso calc R 1 . . H
H17B 0.6468 0.2641 1.0204 0.157 Uiso calc R 1 . . H
C18 0.4167(7) 0.3488(5) 0.9248(3) 0.1320(17) Uani d . 1 . . C
H18A 0.3629 0.3946 0.9933 0.158 Uiso calc R 1 . . H
H18B 0.3955 0.2487 0.9264 0.158 Uiso calc R 1 . . H
C19 0.3578(5) 0.4258(4) 0.8431(4) 0.1169(14) Uani d . 1 . . C
H19A 0.2435 0.4247 0.8576 0.14 Uiso calc R 1 . . H
H19B 0.3788 0.526 0.8413 0.14 Uiso calc R 1 . . H
C20 0.3934(5) 0.4100(4) 0.6587(4) 0.1090(12) Uani d . 1 . . C
H20A 0.4063 0.5121 0.6523 0.131 Uiso calc R 1 . . H
H20B 0.2824 0.3996 0.6662 0.131 Uiso calc R 1 . . H
O1 0.6165(3) 0.65800(19) 0.69881(18) 0.0886(6) Uani d . 1 . . O
O2 0.8782(2) 0.56083(18) 0.78555(16) 0.0800(5) Uani d . 1 . . O
O11 0.6561(3) 0.3584(2) 0.55297(16) 0.0970(7) Uani d . 1 . . O
O12 0.9577(3) 0.3035(3) 0.5826(2) 0.1123(8) Uani d . 1 . . O
O13 0.8601(3) 0.2006(2) 0.78638(19) 0.0939(7) Uani d . 1 . . O
O14 0.5817(3) 0.3545(2) 0.90049(16) 0.1010(7) Uani d . 1 . . O
O15 0.4393(3) 0.3534(2) 0.74563(19) 0.0964(7) Uani d . 1 . . O
F1 0.3869(8) 0.8807(10) 0.7344(14) 0.159(5) Uani d P 0.565(13) . . F
F2 0.5451(16) 1.0253(7) 0.7493(12) 0.161(6) Uani d P 0.565(13) . . F
F3 0.5698(16) 0.9238(7) 0.6043(5) 0.132(3) Uani d P 0.565(13) . . F
F4 0.9197(10) 0.8619(5) 0.9215(7) 0.134(3) Uani d P 0.783(13) . . F
F5 0.9897(7) 0.6421(5) 0.9385(3) 0.1022(15) Uani d P 0.783(13) . . F
F6 1.1144(6) 0.7447(13) 0.8055(3) 0.137(2) Uani d P 0.783(13) . . F
F1A 0.4196(19) 0.9553(16) 0.8065(7) 0.161(5) Uani d P 0.435(13) . . F
F2A 0.6037(17) 1.0162(13) 0.6862(18) 0.183(8) Uani d P 0.435(13) . . F
F3A 0.443(2) 0.8918(10) 0.6583(15) 0.146(7) Uani d P 0.435(13) . . F
F4A 1.044(4) 0.846(3) 0.812(2) 0.145(8) Uani d P 0.217(13) . . F
F5A 0.891(3) 0.817(5) 0.950(2) 0.188(16) Uani d P 0.217(13) . . F
F6A 1.064(4) 0.651(2) 0.892(4) 0.212(17) Uani d P 0.217(13) . . F
Na1 0.72216(12) 0.41520(9) 0.71839(7) 0.0667(3) Uani d . 1 . . Na

loop_
_atom_site_aniso_label
_atom_site_aniso_U_11
_atom_site_aniso_U_22
_atom_site_aniso_U_33
_atom_site_aniso_U_12
_atom_site_aniso_U_13
_atom_site_aniso_U_23
C1 0.103(2) 0.0604(17) 0.110(2) -0.0075(16) -0.057(2) 0.0057(16)
C2 0.0812(16) 0.0459(12) 0.0635(13) -0.0104(11) -0.0232(12) 0.0039(10)
C3 0.0748(15) 0.0460(12) 0.0620(13) -0.0083(10) -0.0217(11) -0.0027(9)
C4 0.0691(14) 0.0520(12) 0.0568(12) -0.0100(10) -0.0159(11) 0.0015(10)
C5 0.086(2) 0.0724(18) 0.090(2) -0.0098(15) -0.0359(17) 0.0019(15)
C11 0.152(3) 0.080(2) 0.111(3) -0.044(2) -0.077(3) 0.0251(19)
C12 0.206(5) 0.102(3) 0.071(2) -0.022(3) -0.032(3) -0.0104(19)
C13 0.167(4) 0.135(4) 0.073(2) -0.042(3) 0.024(2) -0.021(2)
C14 0.088(3) 0.117(3) 0.176(5) 0.010(2) -0.008(3) -0.008(3)
C15 0.090(3) 0.104(3) 0.231(6) -0.018(2) -0.075(3) 0.033(3)
C16 0.228(5) 0.072(2) 0.137(4) -0.036(3) -0.125(4) 0.026(2)
C17 0.251(6) 0.091(3) 0.0596(19) -0.038(3) -0.051(3) 0.0160(17)
C18 0.169(4) 0.103(3) 0.085(2) -0.035(3) 0.035(3) -0.016(2)
C19 0.098(3) 0.090(2) 0.130(3) -0.0071(19) 0.017(2) -0.017(2)
C20 0.113(3) 0.082(2) 0.152(4) -0.030(2) -0.064(3) 0.034(2)
O1 0.1221(16) 0.0490(10) 0.1181(16) -0.0159(10) -0.0695(13) 0.0007(9)
O2 0.1004(14) 0.0492(10) 0.0985(13) -0.0024(9) -0.0446(11) -0.0004(9)
O11 0.145(2) 0.0791(13) 0.0689(12) -0.0155(13) -0.0335(13) -0.0003(10)
O12 0.1081(18) 0.0946(17) 0.1132(19) -0.0156(14) 0.0041(14) -0.0185(14)
O13 0.1158(18) 0.0677(12) 0.1188(17) -0.0148(11) -0.0654(14) 0.0048(11)
O14 0.147(2) 0.0792(14) 0.0638(12) -0.0249(13) -0.0052(13) -0.0036(10)
O15 0.1151(17) 0.0702(12) 0.1022(16) -0.0083(11) -0.0300(13) 0.0090(11)
F1 0.077(3) 0.127(5) 0.272(14) 0.001(3) -0.052(6) 0.027(9)
F2 0.228(12) 0.052(3) 0.256(11) 0.042(5) -0.181(10) -0.059(5)
F3 0.183(7) 0.101(4) 0.126(4) 0.004(4) -0.075(4) 0.036(3)
F4 0.175(6) 0.079(2) 0.189(7) 0.014(2) -0.128(6) -0.043(2)
F5 0.123(3) 0.110(3) 0.096(2) -0.016(3) -0.066(2) 0.0180(17)
F6 0.086(3) 0.202(6) 0.135(3) -0.059(4) -0.033(2) 0.031(3)
F1A 0.173(9) 0.122(8) 0.156(7) 0.071(6) -0.035(6) -0.018(5)
F2A 0.171(8) 0.095(8) 0.33(2) -0.054(7) -0.129(11) 0.131(11)
F3A 0.196(15) 0.098(6) 0.194(12) 0.025(8) -0.154(12) -0.028(8)
F4A 0.129(14) 0.134(15) 0.22(2) -0.081(12) -0.098(14) 0.042(13)
F5A 0.130(13) 0.34(4) 0.091(10) -0.05(2) -0.020(9) -0.100(16)
F6A 0.15(2) 0.086(11) 0.46(5) 0.036(12) -0.21(3) -0.04(2)
Na1 0.0900(7) 0.0472(5) 0.0621(6) -0.0078(4) -0.0208(5) -0.0022(4)

loop_
_atom_type_symbol
_atom_type_description
_atom_type_scat_dispersion_real
_atom_type_scat_dispersion_imag
_atom_type_scat_source
C C 0.0033 0.0016 'International Tables Vol C Tables 4.2.6.8 and 6.1.1.4'
H H 0 0 'International Tables Vol C Tables 4.2.6.8 and 6.1.1.4'
O O 0.0106 0.006 'International Tables Vol C Tables 4.2.6.8 and 6.1.1.4'
F F 0.0171 0.0103 'International Tables Vol C Tables 4.2.6.8 and 6.1.1.4'
Na Na 0.0362 0.0249 'International Tables Vol C Tables 4.2.6.8 and 6.1.1.4'

loop_
_geom_angle_atom_site_label_1
_geom_angle_atom_site_label_2
_geom_angle_atom_site_label_3
_geom_angle
_geom_angle_publ_flag
F3A C1 F2 123.7(5) n
F3A C1 F2A 110.5(8) n
F2 C1 F2A 39.5(7) n
F3A C1 F1 47.2(7) n
F2 C1 F1 113.5(7) n
F2A C1 F1 135.9(8) n
F3A C1 F1A 100.3(8) n
F2 C1 F1A 63.6(6) n
F2A C1 F1A 102.1(8) n
F1 C1 F1A 58.6(6) n
F3A C1 F3 54.8(8) n
F2 C1 F3 104.4(6) n
F2A C1 F3 68.4(8) n
F1 C1 F3 102.0(6) n
F1A C1 F3 142.5(5) n
F3A C1 C2 118.9(4) n
F2 C1 C2 117.2(4) n
F2A C1 C2 112.9(6) n
F1 C1 C2 111.1(4) n
F1A C1 C2 110.0(4) n
F3 C1 C2 107.0(4) n
O1 C2 C3 129.3(2) n
O1 C2 C1 114.5(2) n
C3 C2 C1 116.2(2) n
C4 C3 C2 122.9(2) n
O2 C4 C3 129.4(2) n
O2 C4 C5 114.0(2) n
C3 C4 C5 116.6(2) n
F6A C5 F5A 108(2) n
F6A C5 F6 70(2) n
F5A C5 F6 130.0(14) n
F6A C5 F4 119.9(16) n
F5A C5 F4 26.5(19) n
F6 C5 F4 108.7(5) n
F6A C5 F5 36(3) n
F5A C5 F5 82.8(19) n
F6 C5 F5 104.8(4) n
F4 C5 F5 104.6(4) n
F6A C5 F4A 110.6(16) n
F5A C5 F4A 97.0(16) n
F6 C5 F4A 46.1(12) n
F4 C5 F4A 70.6(14) n
F5 C5 F4A 139.8(9) n
F6A C5 C4 120.8(10) n
F5A C5 C4 110.6(12) n
F6 C5 C4 112.1(3) n
F4 C5 C4 115.0(3) n
F5 C5 C4 110.8(3) n
F4A C5 C4 106.9(7) n
O11 C11 C20 107.9(3) n
O11 C12 C13 107.4(3) n
O12 C13 C12 111.9(3) n
O12 C14 C15 109.8(4) n
O13 C15 C14 107.6(3) n
O13 C16 C17 108.5(3) n
O14 C17 C16 108.8(3) n
O14 C18 C19 107.9(3) n
O15 C19 C18 107.4(3) n
O15 C20 C11 106.3(3) n
C2 O1 Na1 131.29(17) n
C4 O2 Na1 130.59(17) n
C12 O11 C11 112.9(3) n
C12 O11 Na1 114.5(2) n
C11 O11 Na1 115.41(19) n
C14 O12 C13 115.7(4) n
C14 O12 Na1 114.2(3) n
C13 O12 Na1 111.2(2) n
C16 O13 C15 115.4(4) n
C16 O13 Na1 105.3(2) n
C15 O13 Na1 106.4(2) n
C18 O14 C17 114.2(4) n
C18 O14 Na1 117.6(2) n
C17 O14 Na1 115.3(2) n
C20 O15 C19 115.0(3) n
C20 O15 Na1 104.95(19) n
C19 O15 Na1 101.6(2) n
F3A F1 C1 63.9(7) n
F3A F1 F1A 120.4(12) n
C1 F1 F1A 64.9(6) n
F2A F2 C1 72.1(8) n
F2A F2 F1A 133.3(11) n
C1 F2 F1A 63.1(5) n
F3A F3 C1 55.2(4) n
F3A F3 F2A 97.0(8) n
C1 F3 F2A 51.7(5) n
F5A F4 C5 74(2) n
F5A F4 F4A 130(3) n
C5 F4 F4A 56.0(8) n
F6A F5 C5 62.8(17) n
F6A F5 F5A 99.8(18) n
C5 F5 F5A 47.7(9) n
F4A F6 C5 69.1(10) n
F4A F6 F6A 114.7(16) n
C5 F6 F6A 51.3(10) n
F1 F1A C1 56.5(4) n
F1 F1A F2 102.8(7) n
C1 F1A F2 53.3(4) n
F2 F2A C1 68.4(8) n
F2 F2A F3 122.8(13) n
C1 F2A F3 59.9(6) n
F1 F3A F3 138.7(11) n
F1 F3A C1 68.9(7) n
F3 F3A C1 70.0(8) n
F6 F4A C5 64.7(11) n
F6 F4A F4 109.5(14) n
C5 F4A F4 53.4(8) n
F4 F5A C5 79(2) n
F4 F5A F5 120(3) n
C5 F5A F5 49.6(12) n
F5 F6A C5 82(2) n
F5 F6A F6 140.2(19) n
C5 F6A F6 59.2(17) n
O1 Na1 O2 75.09(7) y
O1 Na1 O12 118.81(10) y
O2 Na1 O12 91.81(9) y
O1 Na1 O14 105.20(9) y
O2 Na1 O14 89.82(8) y
O12 Na1 O14 134.81(10) y
O1 Na1 O11 86.10(8) y
O2 Na1 O11 141.68(8) y
O12 Na1 O11 68.29(10) y
O14 Na1 O11 127.67(9) y
O1 Na1 O13 160.68(8) y
O2 Na1 O13 87.30(7) y
O12 Na1 O13 68.78(10) y
O14 Na1 O13 66.20(9) y
O11 Na1 O13 112.98(8) y
O1 Na1 O15 86.40(8) y
O2 Na1 O15 143.41(8) y
O12 Na1 O15 124.77(9) y
O14 Na1 O15 64.62(9) y
O11 Na1 O15 65.41(8) y
O13 Na1 O15 103.88(8) y

loop_
_geom_bond_atom_site_label_1
_geom_bond_atom_site_label_2
_geom_bond_site_symmetry_2
_geom_bond_distance
_geom_bond_publ_flag
C1 F3A . 1.222(8) n
C1 F2 . 1.239(6) n
C1 F2A . 1.268(8) n
C1 F1 . 1.269(7) n
C1 F1A . 1.379(8) n
C1 F3 . 1.399(7) n
C1 C2 . 1.531(4) n
C2 O1 . 1.230(3) n
C2 C3 . 1.388(3) n
C3 C4 . 1.382(3) n
C4 O2 . 1.232(3) n
C4 C5 . 1.535(4) n
C5 F6A . 1.192(17) n
C5 F5A . 1.29(2) n
C5 F6 . 1.312(5) n
C5 F4 . 1.313(6) n
C5 F5 . 1.325(5) n
C5 F4A . 1.356(15) n
C11 O11 . 1.423(4) n
C11 C20 . 1.459(5) n
C12 O11 . 1.382(5) n
C12 C13 . 1.479(6) n
C13 O12 . 1.466(5) n
C14 O12 . 1.367(6) n
C14 C15 . 1.484(7) n
C15 O13 . 1.462(5) y
C16 O13 . 1.383(5) n
C16 C17 . 1.466(6) n
C17 O14 . 1.430(5) n
C18 O14 . 1.403(6) n
C18 C19 . 1.470(7) n
C19 O15 . 1.414(4) n
C20 O15 . 1.403(4) n
O1 Na1 . 2.371(2) y
O2 Na1 . 2.381(2) y
O11 Na1 . 2.494(2) y
O12 Na1 . 2.446(2) y
O13 Na1 . 2.498(2) y
O14 Na1 . 2.478(2) y
O15 Na1 . 2.549(3) y
F1 F3A . 0.999(13) n
F1 F1A . 1.299(13) n
F2 F2A . 0.848(16) n
F2 F1A . 1.384(12) n
F3 F3A . 1.217(15) n
F3 F2A . 1.503(17) n
F4 F5A . 0.60(4) n
F4 F4A . 1.54(3) n
F5 F6A . 0.78(5) n
F5 F5A . 1.73(4) n
F6 F4A . 1.05(3) n
F6 F6A . 1.43(5) n

loop_
_geom_torsion_atom_site_label_1
_geom_torsion_atom_site_label_2
_geom_torsion_atom_site_label_3
_geom_torsion_atom_site_label_4
_geom_torsion
_geom_torsion_publ_flag
F3A C1 C2 O1 -7.4(14) n
F2 C1 C2 O1 177.2(10) n
F2A C1 C2 O1 -139.2(12) n
F1 C1 C2 O1 44.4(10) n
F1A C1 C2 O1 107.4(11) n
F3 C1 C2 O1 -66.1(7) n
F3A C1 C2 C3 172.8(14) n
F2 C1 C2 C3 -2.6(11) n
F2A C1 C2 C3 40.9(12) n
F1 C1 C2 C3 -135.4(9) n
F1A C1 C2 C3 -72.4(11) n
F3 C1 C2 C3 114.1(6) n
O1 C2 C3 C4 0.5(4) n
C1 C2 C3 C4 -179.6(3) n
C2 C3 C4 O2 1.8(4) n
C2 C3 C4 C5 -179.2(2) n
O2 C4 C5 F6A -2(3) n
C3 C4 C5 F6A 179(3) n
O2 C4 C5 F5A -130(2) n
C3 C4 C5 F5A 51(2) n
O2 C4 C5 F6 76.5(6) n
C3 C4 C5 F6 -102.6(6) n
O2 C4 C5 F4 -158.6(5) n
C3 C4 C5 F4 22.3(6) n
O2 C4 C5 F5 -40.2(4) n
C3 C4 C5 F5 140.7(4) n
O2 C4 C5 F4A 125.4(18) n
C3 C4 C5 F4A -53.8(18) n
O11 C12 C13 O12 59.1(5) y
O12 C14 C15 O13 65.2(5) y
O13 C16 C17 O14 -60.2(4) y
O14 C18 C19 O15 60.3(4) y
O11 C11 C20 O15 -66.2(3) y
C3 C2 O1 Na1 7.3(4) n
C1 C2 O1 Na1 -172.5(2) n
C3 C4 O2 Na1 -11.5(4) n
C5 C4 O2 Na1 169.53(18) n
C13 C12 O11 C11 -179.0(3) y
C13 C12 O11 Na1 -44.2(4) n
C20 C11 O11 C12 165.5(3) y
C20 C11 O11 Na1 31.1(3) n
C15 C14 O12 C13 -171.5(4) y
C15 C14 O12 Na1 -40.6(5) n
C12 C13 O12 C14 88.4(5) y
C12 C13 O12 Na1 -44.0(4) n
C17 C16 O13 C15 -177.9(3) y
C17 C16 O13 Na1 65.1(3) n
C14 C15 O13 C16 -170.2(3) y
C14 C15 O13 Na1 -53.8(4) n
C19 C18 O14 C17 -157.3(3) y
C19 C18 O14 Na1 -17.7(4) n
C16 C17 O14 C18 163.7(3) y
C16 C17 O14 Na1 23.1(4) n
C11 C20 O15 C19 176.5(3) y
C11 C20 O15 Na1 65.7(3) n
C18 C19 O15 C20 177.9(3) y
C18 C19 O15 Na1 -69.4(3) n
F2 C1 F1 F3A 114.9(9) n
F2A C1 F1 F3A 74.4(15) n
F1A C1 F1 F3A 148.3(10) n
F3 C1 F1 F3A 3.2(8) n
C2 C1 F1 F3A -110.5(8) n
F3A C1 F1 F1A -148.3(10) n
F2 C1 F1 F1A -33.4(7) n
F2A C1 F1 F1A -73.9(13) n
F3 C1 F1 F1A -145.1(6) n
C2 C1 F1 F1A 101.2(5) n
F3A C1 F2 F2A -81.6(17) n
F1 C1 F2 F2A -134.7(13) n
F1A C1 F2 F2A -166.3(14) n
F3 C1 F2 F2A -24.5(13) n
C2 C1 F2 F2A 93.6(12) n
F3A C1 F2 F1A 84.8(11) n
F2A C1 F2 F1A 166.3(14) n
F1 C1 F2 F1A 31.6(7) n
F3 C1 F2 F1A 141.9(6) n
C2 C1 F2 F1A -100.0(6) n
F2 C1 F3 F3A -121.3(7) n
F2A C1 F3 F3A -137.7(9) n
F1 C1 F3 F3A -2.9(7) n
F1A C1 F3 F3A -56.1(14) n
C2 C1 F3 F3A 113.8(5) n
F3A C1 F3 F2A 137.7(9) n
F2 C1 F3 F2A 16.5(9) n
F1 C1 F3 F2A 134.9(8) n
F1A C1 F3 F2A 81.7(13) n
C2 C1 F3 F2A -108.4(7) n
F6A C5 F4 F5A -70(4) n
F6 C5 F4 F5A -147(3) n
F5 C5 F4 F5A -36(3) n
F4A C5 F4 F5A -174(3) n
C4 C5 F4 F5A 86(3) n
F6A C5 F4 F4A 103(2) n
F5A C5 F4 F4A 174(3) n
F6 C5 F4 F4A 26.5(8) n
F5 C5 F4 F4A 138.1(9) n
C4 C5 F4 F4A -100.1(9) n
F5A C5 F5 F6A -136(3) n
F6 C5 F5 F6A -7(2) n
F4 C5 F5 F6A -121(2) n
F4A C5 F5 F6A -44(4) n
C4 C5 F5 F6A 114(2) n
F6A C5 F5 F5A 136(3) n
F6 C5 F5 F5A 129.5(13) n
F4 C5 F5 F5A 15.2(15) n
F4A C5 F5 F5A 92(2) n
C4 C5 F5 F5A -109.3(14) n
F6A C5 F6 F4A -151.5(17) n
F5A C5 F6 F4A -54(2) n
F4 C5 F6 F4A -35.7(12) n
F5 C5 F6 F4A -147.2(12) n
C4 C5 F6 F4A 92.5(12) n
F5A C5 F6 F6A 97(2) n
F4 C5 F6 F6A 115.8(15) n
F5 C5 F6 F6A 4.3(16) n
F4A C5 F6 F6A 151.5(17) n
C4 C5 F6 F6A -116.0(13) n
F3A F1 F1A C1 -33.1(9) n
F3A F1 F1A F2 -5.5(12) n
C1 F1 F1A F2 27.6(5) n
F3A C1 F1A F1 23.1(8) n
F2 C1 F1A F1 145.7(7) n
F2A C1 F1A F1 136.9(8) n
F3 C1 F1A F1 66.7(14) n
C2 C1 F1A F1 -103.1(5) n
F3A C1 F1A F2 -122.6(7) n
F2A C1 F1A F2 -8.8(9) n
F1 C1 F1A F2 -145.7(7) n
F3 C1 F1A F2 -79.0(13) n
C2 C1 F1A F2 111.3(5) n
F2A F2 F1A F1 -10.8(19) n
C1 F2 F1A F1 -28.8(5) n
F2A F2 F1A C1 18.0(17) n
F1A F2 F2A C1 -16.8(15) n
C1 F2 F2A F3 26.4(12) n
F1A F2 F2A F3 10(3) n
F3A C1 F2A F2 118.5(13) n
F1 C1 F2A F2 69.5(17) n
F1A C1 F2A F2 12.5(13) n
F3 C1 F2A F2 154.4(14) n
C2 C1 F2A F2 -105.6(11) n
F3A C1 F2A F3 -35.9(7) n
F2 C1 F2A F3 -154.4(14) n
F1 C1 F2A F3 -84.9(12) n
F1A C1 F2A F3 -141.9(6) n
C2 C1 F2A F3 100.0(5) n
F3A F3 F2A F2 5.3(18) n
C1 F3 F2A F2 -28.5(13) n
F3A F3 F2A C1 33.8(6) n
C1 F1 F3A F3 -5.4(14) n
F1A F1 F3A F3 28(2) n
F1A F1 F3A C1 33.5(9) n
C1 F3 F3A F1 5.4(14) n
F2A F3 F3A F1 -26.7(17) n
F2A F3 F3A C1 -32.1(5) n
F2 C1 F3A F1 -92.1(12) n
F2A C1 F3A F1 -134.3(11) n
F1A C1 F3A F1 -27.1(10) n
F3 C1 F3A F1 -176.2(10) n
C2 C1 F3A F1 92.8(9) n
F2 C1 F3A F3 84.1(9) n
F2A C1 F3A F3 41.9(10) n
F1 C1 F3A F3 176.2(10) n
F1A C1 F3A F3 149.1(6) n
C2 C1 F3A F3 -91.0(8) n
F6A F6 F4A C5 -24.2(12) n
C5 F6 F4A F4 29.9(6) n
F6A F6 F4A F4 5.8(15) n
F6A C5 F4A F6 29(2) n
F5A C5 F4A F6 141.2(15) n
F4 C5 F4A F6 144.1(10) n
F5 C5 F4A F6 54(2) n
C4 C5 F4A F6 -104.7(8) n
F6A C5 F4A F4 -115.6(18) n
F5A C5 F4A F4 -2.9(15) n
F6 C5 F4A F4 -144.1(10) n
F5 C5 F4A F4 -90(2) n
C4 C5 F4A F4 111.2(5) n
F5A F4 F4A F6 -26(4) n
C5 F4 F4A F6 -34.2(9) n
F5A F4 F4A C5 8(4) n
F4A F4 F5A C5 -7(3) n
C5 F4 F5A F5 29.7(19) n
F4A F4 F5A F5 23(5) n
F6A C5 F5A F4 121(3) n
F6 C5 F5A F4 42(4) n
F5 C5 F5A F4 145(3) n
F4A C5 F5A F4 6(3) n
C4 C5 F5A F4 -105(3) n
F6A C5 F5A F5 -25.0(16) n
F6 C5 F5A F5 -103.3(15) n
F4 C5 F5A F5 -145(3) n
F4A C5 F5A F5 -139.4(8) n
C4 C5 F5A F5 109.6(7) n
F6A F5 F5A F4 -1(4) n
C5 F5 F5A F4 -40(3) n
F6A F5 F5A C5 38(2) n
F5A F5 F6A C5 -31.1(15) n
C5 F5 F6A F6 10(3) n
F5A F5 F6A F6 -21(5) n
F5A C5 F6A F5 46(3) n
F6 C5 F6A F5 173(2) n
F4 C5 F6A F5 72.4(18) n
F4A C5 F6A F5 151.3(19) n
C4 C5 F6A F5 -83(3) n
F5A C5 F6A F6 -126.8(15) n
F4 C5 F6A F6 -100.4(18) n
F5 C5 F6A F6 -173(2) n
F4A C5 F6A F6 -21.5(14) n
C4 C5 F6A F6 104.2(12) n
F4A F6 F6A F5 18(5) n
C5 F6 F6A F5 -11(4) n
F4A F6 F6A C5 29.4(15) n
C2 O1 Na1 O2 -10.3(2) n
C2 O1 Na1 O12 -94.1(3) n
C2 O1 Na1 O14 75.3(3) n
C2 O1 Na1 O11 -156.6(3) n
C2 O1 Na1 O13 14.6(4) n
C2 O1 Na1 O15 137.8(3) n
C4 O2 Na1 O1 12.2(2) n
C4 O2 Na1 O12 131.6(2) n
C4 O2 Na1 O14 -93.6(2) n
C4 O2 Na1 O11 75.5(3) n
C4 O2 Na1 O13 -159.7(2) n
C4 O2 Na1 O15 -49.9(3) n
C14 O12 Na1 O1 169.0(3) n
C13 O12 Na1 O1 -57.9(3) n
C14 O12 Na1 O2 95.0(3) n
C13 O12 Na1 O2 -131.9(2) n
C14 O12 Na1 O14 3.5(4) n
C13 O12 Na1 O14 136.6(2) n
C14 O12 Na1 O11 -118.6(3) n
C13 O12 Na1 O11 14.5(2) n
C14 O12 Na1 O13 8.6(3) n
C13 O12 Na1 O13 141.7(3) n
C14 O12 Na1 O15 -83.9(3) n
C13 O12 Na1 O15 49.2(3) n
C18 O14 Na1 O1 65.7(2) n
C17 O14 Na1 O1 -155.1(2) n
C18 O14 Na1 O2 140.1(2) n
C17 O14 Na1 O2 -80.6(2) n
C18 O14 Na1 O12 -127.5(2) n
C17 O14 Na1 O12 11.7(3) n
C18 O14 Na1 O11 -31.3(3) n
C17 O14 Na1 O11 107.9(3) n
C18 O14 Na1 O13 -132.7(2) n
C17 O14 Na1 O13 6.5(2) n
C18 O14 Na1 O15 -12.7(2) n
C17 O14 Na1 O15 126.5(3) n
C12 O11 Na1 O1 140.0(3) n
C11 O11 Na1 O1 -86.4(2) n
C12 O11 Na1 O2 80.1(3) n
C11 O11 Na1 O2 -146.3(2) n
C12 O11 Na1 O12 16.8(3) n
C11 O11 Na1 O12 150.4(2) n
C12 O11 Na1 O14 -113.8(3) n
C11 O11 Na1 O14 19.8(2) n
C12 O11 Na1 O13 -36.9(3) n
C11 O11 Na1 O13 96.7(2) n
C12 O11 Na1 O15 -132.2(3) n
C11 O11 Na1 O15 1.4(2) n
C16 O13 Na1 O1 30.2(4) n
C15 O13 Na1 O1 -92.7(4) n
C16 O13 Na1 O2 54.3(3) n
C15 O13 Na1 O2 -68.7(3) n
C16 O13 Na1 O12 147.3(3) n
C15 O13 Na1 O12 24.3(3) n
C16 O13 Na1 O14 -36.7(3) n
C15 O13 Na1 O14 -159.7(3) n
C16 O13 Na1 O11 -159.3(3) n
C15 O13 Na1 O11 77.8(3) n
C16 O13 Na1 O15 -90.4(3) n
C15 O13 Na1 O15 146.6(2) n
C20 O15 Na1 O1 52.7(2) n
C19 O15 Na1 O1 -67.5(2) n
C20 O15 Na1 O2 111.5(2) n
C19 O15 Na1 O2 -8.6(3) n
C20 O15 Na1 O12 -70.3(2) n
C19 O15 Na1 O12 169.6(2) n
C20 O15 Na1 O14 161.4(2) n
C19 O15 Na1 O14 41.2(2) n
C20 O15 Na1 O11 -34.7(2) n
C19 O15 Na1 O11 -154.8(2) n
C20 O15 Na1 O13 -143.9(2) n
C19 O15 Na1 O13 96.0(2) n
